data_7036369
loop_
_publ_author_name
'Steciuk, I.'
'Durka, K.'
'Gontarczyk, K.'
'D\;abrowski, M'
'Luli\'nski, S'
'Wo\'zniak, K'

_publ_section_title
;
 Nitrogen-boron coordination versus OHN hydrogen bonding in
 pyridoxaboroles - aza analogues of benzoxaboroles.
;
_journal_issue 37
_journal_name_full 'Dalton transactions (Cambridge, England : 2003)'
_journal_page_first 16534
_journal_page_last 16546
_journal_paper_doi 10.1039/c5dt02402a
_journal_volume 44
_journal_year 2015
_chemical_formula_moiety 'C13 H11 B F N O3'
_chemical_formula_sum 'C13 H11 B F N O3'
_chemical_formula_weight 259.04
_chemical_melting_point 168
_chemical_name_systematic 2-Fluoropyridino[4,3-c]-1,3-dihydro-1-hydroxy-3-(2?-methoxyphenyl)[2,1]oxaborole
_space_group_crystal_system monoclinic
_space_group_IT_number 14
_space_group_name_Hall '-P 2yn'
_space_group_name_H-M_alt 'P 1 21/n 1'
_symmetry_space_group_name_Hall '-P 2yn'
_symmetry_space_group_name_H-M 'P 1 21/n 1'
_atom_sites_solution_hydrogens mixed
_audit_creation_method SHELXL-2013
_audit_update_record
;
2015-06-11 deposited with the CCDC.
2015-09-02 downloaded from the CCDC.
;
_cell_angle_alpha 90
_cell_angle_beta 110.381(3)
_cell_angle_gamma 90
_cell_formula_units_Z 4
_cell_length_a 11.0022(3)
_cell_length_b 7.9623(2)
_cell_length_c 15.0557(4)
_cell_measurement_reflns_used 4666
_cell_measurement_temperature 100(1)
_cell_measurement_theta_max 76.2210
_cell_measurement_theta_min 4.3150
_cell_volume 1236.35(6)
_computing_cell_refinement
;
CrysAlisPro, Agilent Technologies,
Version 1.171.36.28 (release 01-02-2013 CrysAlis171 .NET)
(compiled Feb  1 2013,16:14:44)
;
_computing_data_collection
;
CrysAlisPro, Agilent Technologies,
Version 1.171.36.28 (release 01-02-2013 CrysAlis171 .NET)
(compiled Feb  1 2013,16:14:44)
;
_computing_data_reduction
;
CrysAlisPro, Agilent Technologies,
Version 1.171.36.28 (release 01-02-2013 CrysAlis171 .NET)
(compiled Feb  1 2013,16:14:44)
;
_diffrn_ambient_environment air
_diffrn_ambient_temperature 100(1)
_diffrn_detector 'CCD plate'
_diffrn_detector_area_resol_mean 10.4391
_diffrn_detector_type Atlas
_diffrn_measured_fraction_theta_full 1.000
_diffrn_measured_fraction_theta_max 0.988
_diffrn_measurement_device 'four-circle diffractometer'
_diffrn_measurement_device_type 'SuperNova, Dual, Cu at zero, Atlas'
_diffrn_radiation_monochromator mirror
_diffrn_radiation_probe x-ray
_diffrn_radiation_type 'Cu K\a'
_diffrn_radiation_wavelength 1.54184
_diffrn_reflns_av_R_equivalents 0.0199
_diffrn_reflns_av_unetI/netI 0.0151
_diffrn_reflns_laue_measured_fraction_full 1.000
_diffrn_reflns_laue_measured_fraction_max 0.988
_diffrn_reflns_limit_h_max 13
_diffrn_reflns_limit_h_min -13
_diffrn_reflns_limit_k_max 9
_diffrn_reflns_limit_k_min -9
_diffrn_reflns_limit_l_max 18
_diffrn_reflns_limit_l_min -13
_diffrn_reflns_number 8856
_diffrn_reflns_point_group_measured_fraction_full 1.000
_diffrn_reflns_point_group_measured_fraction_max 0.988
_diffrn_reflns_theta_full 67.679
_diffrn_reflns_theta_max 76.675
_diffrn_reflns_theta_min 4.340
_diffrn_source 'sealed X-ray tube'
_diffrn_source_type 'SuperNova (Cu) X-ray Source'
_exptl_absorpt_coefficient_mu 0.906
_exptl_absorpt_correction_T_max 1.00000
_exptl_absorpt_correction_T_min 0.87246
_exptl_absorpt_correction_type multi-scan
_exptl_absorpt_process_details
;
CrysAlisPro, Agilent Technologies,
Version 1.171.37.33 (release 27-03-2014 CrysAlis171 .NET)
(compiled Mar 27 2014,17:12:48)
Empirical absorption correction using spherical harmonics,
 implemented in SCALE3 ABSPACK scaling algorithm.
;
_exptl_crystal_colour colourless
_exptl_crystal_density_diffrn 1.392
_exptl_crystal_description block
_exptl_crystal_F_000 536
_exptl_crystal_recrystallization_method 'Re-crystallisation from solvent: acetone'
_exptl_crystal_size_max 0.12
_exptl_crystal_size_mid 0.10
_exptl_crystal_size_min 0.10
_refine_diff_density_max 0.251
_refine_diff_density_min -0.230
_refine_diff_density_rms 0.048
_refine_ls_extinction_method none
_refine_ls_goodness_of_fit_ref 1.063
_refine_ls_hydrogen_treatment mixed
_refine_ls_matrix_type full
_refine_ls_number_parameters 175
_refine_ls_number_reflns 2568
_refine_ls_number_restraints 0
_refine_ls_restrained_S_all 1.063
_refine_ls_R_factor_all 0.0437
_refine_ls_R_factor_gt 0.0396
_refine_ls_shift/su_max 0.000
_refine_ls_shift/su_mean 0.000
_refine_ls_structure_factor_coef Fsqd
_refine_ls_weighting_details 'w=1/[\s^2^(Fo^2^)+(0.0579P)^2^+0.4070P] where P=(Fo^2^+2Fc^2^)/3'
_refine_ls_weighting_scheme calc
_refine_ls_wR_factor_gt 0.1036
_refine_ls_wR_factor_ref 0.1073
_reflns_Friedel_coverage 0.000
_reflns_number_gt 2282
_reflns_number_total 2568
_reflns_threshold_expression 'I > 2\s(I)'
_cod_data_source_file c5dt02402a2.cif
_cod_data_source_block 6b
_cod_depositor_comments 'Adding full bibliography for 7036368--7036369.cif.'
_cod_database_code 7036369
_shelx_space_group_comment
;
The symmetry employed for this shelxl refinement is uniquely defined
by the following loop, which should always be used as a source of
symmetry information in preference to the above space-group names.
They are only intended as comments.
;
_shelxl_version_number 2013-4

loop_
_space_group_symop_operation_xyz
'x, y, z'
'-x+1/2, y+1/2, -z+1/2'
'-x, -y, -z'
'x-1/2, -y-1/2, z-1/2'

loop_
_atom_site_label
_atom_site_type_symbol
_atom_site_fract_x
_atom_site_fract_y
_atom_site_fract_z
_atom_site_U_iso_or_equiv
_atom_site_adp_type
_atom_site_occupancy
_atom_site_site_symmetry_order
_atom_site_calc_flag
_atom_site_refinement_flags_posn
_atom_site_refinement_flags_adp
B1 B 0.68501(13) -0.28894(19) 0.32993(10) 0.0245(3) Uani 1 1 d . .
F1 F 0.43467(8) 0.09969(10) 0.10755(5) 0.0325(2) Uani 1 1 d . .
O3 O 0.75057(9) -0.42278(12) 0.37590(6) 0.0280(2) Uani 1 1 d . .
O1 O 0.69984(8) -0.12871(12) 0.36695(6) 0.0252(2) Uani 1 1 d . .
O2 O 0.41288(9) -0.15020(12) 0.34159(7) 0.0306(2) Uani 1 1 d . .
N1 N 0.41650(10) -0.16552(15) 0.05252(7) 0.0275(3) Uani 1 1 d . .
C3 C 0.58540(12) -0.28097(17) 0.22528(9) 0.0245(3) Uani 1 1 d . .
C1 C 0.46799(12) -0.06312(18) 0.12412(9) 0.0254(3) Uani 1 1 d . .
C6 C 0.53555(12) 0.09094(17) 0.34015(9) 0.0247(3) Uani 1 1 d . .
C4 C 0.53180(12) -0.39326(18) 0.15047(9) 0.0273(3) Uani 1 1 d . .
H4 H 0.5525 -0.5095 0.1575 0.033 Uiso 1 1 calc R U
C11 C 0.56036(13) 0.26048(18) 0.35798(9) 0.0286(3) Uani 1 1 d . .
H11 H 0.6294 0.3110 0.3435 0.034 Uiso 1 1 calc R U
C13 C 0.62005(12) -0.00834(17) 0.29910(8) 0.0238(3) Uani 1 1 d . .
H13 H 0.6790 0.0721 0.2830 0.029 Uiso 1 1 calc R U
C7 C 0.43310(12) 0.01647(17) 0.36194(9) 0.0266(3) Uani 1 1 d . .
C2 C 0.55201(12) -0.11261(17) 0.21213(9) 0.0241(3) Uani 1 1 d . .
C8 C 0.36054(14) 0.11326(19) 0.40218(10) 0.0323(3) Uani 1 1 d . .
H8 H 0.2925 0.0633 0.4182 0.039 Uiso 1 1 calc R U
C9 C 0.38788(14) 0.2833(2) 0.41896(11) 0.0362(3) Uani 1 1 d . .
H9 H 0.3378 0.3489 0.4463 0.043 Uiso 1 1 calc R U
C5 C 0.44757(12) -0.32982(18) 0.06571(9) 0.0286(3) Uani 1 1 d . .
H5 H 0.4100 -0.4053 0.0146 0.034 Uiso 1 1 calc R U
C10 C 0.48661(14) 0.35839(19) 0.39655(10) 0.0347(3) Uani 1 1 d . .
H10 H 0.5038 0.4750 0.4073 0.042 Uiso 1 1 calc R U
C12 C 0.30151(14) -0.22625(19) 0.35396(11) 0.0354(3) Uani 1 1 d . .
H12A H 0.2977 -0.3453 0.3368 0.053 Uiso 1 1 calc R U
H12B H 0.2227 -0.1696 0.3132 0.053 Uiso 1 1 calc R U
H12C H 0.3080 -0.2157 0.4203 0.053 Uiso 1 1 calc R U
H3A H 0.806(2) -0.400(2) 0.4366(15) 0.053 Uiso 1 1 d . U

loop_
_atom_site_aniso_label
_atom_site_aniso_U_11
_atom_site_aniso_U_22
_atom_site_aniso_U_33
_atom_site_aniso_U_23
_atom_site_aniso_U_13
_atom_site_aniso_U_12
B1 0.0213(6) 0.0306(8) 0.0195(6) -0.0024(5) 0.0045(5) -0.0019(6)
F1 0.0349(4) 0.0324(4) 0.0251(4) 0.0027(3) 0.0042(3) 0.0068(3)
O3 0.0269(5) 0.0310(5) 0.0196(4) -0.0009(4) -0.0001(4) 0.0007(4)
O1 0.0219(4) 0.0299(5) 0.0188(4) -0.0007(3) 0.0007(3) 0.0009(4)
O2 0.0289(5) 0.0309(5) 0.0339(5) -0.0025(4) 0.0133(4) -0.0048(4)
N1 0.0228(5) 0.0383(7) 0.0179(5) -0.0017(4) 0.0026(4) 0.0029(5)
C3 0.0206(5) 0.0319(7) 0.0190(6) -0.0010(5) 0.0043(4) 0.0010(5)
C1 0.0223(6) 0.0322(7) 0.0201(6) 0.0014(5) 0.0051(5) 0.0032(5)
C6 0.0226(6) 0.0309(7) 0.0170(5) -0.0005(5) 0.0025(4) 0.0004(5)
C4 0.0237(6) 0.0326(7) 0.0218(6) -0.0035(5) 0.0032(5) 0.0017(5)
C11 0.0269(6) 0.0326(7) 0.0235(6) -0.0030(5) 0.0052(5) -0.0019(5)
C13 0.0220(6) 0.0281(7) 0.0182(6) 0.0004(5) 0.0030(5) -0.0001(5)
C7 0.0249(6) 0.0318(7) 0.0205(6) -0.0005(5) 0.0048(5) -0.0001(5)
C2 0.0198(5) 0.0321(7) 0.0187(6) -0.0018(5) 0.0047(5) -0.0004(5)
C8 0.0283(6) 0.0411(8) 0.0286(7) -0.0029(6) 0.0112(5) 0.0003(6)
C9 0.0323(7) 0.0428(9) 0.0333(7) -0.0096(6) 0.0112(6) 0.0035(6)
C5 0.0234(6) 0.0381(8) 0.0203(6) -0.0061(5) 0.0027(5) 0.0014(5)
C10 0.0346(7) 0.0327(7) 0.0325(7) -0.0091(6) 0.0063(6) -0.0005(6)
C12 0.0309(7) 0.0382(8) 0.0380(8) 0.0029(6) 0.0130(6) -0.0062(6)

loop_
_atom_type_symbol
_atom_type_description
_atom_type_scat_dispersion_real
_atom_type_scat_dispersion_imag
_atom_type_scat_source
C C 0.0181 0.0091 'International Tables Vol C Tables 4.2.6.8 and 6.1.1.4'
H H 0.0000 0.0000 'International Tables Vol C Tables 4.2.6.8 and 6.1.1.4'
B B 0.0090 0.0039 'International Tables Vol C Tables 4.2.6.8 and 6.1.1.4'
N N 0.0311 0.0180 'International Tables Vol C Tables 4.2.6.8 and 6.1.1.4'
O O 0.0492 0.0322 'International Tables Vol C Tables 4.2.6.8 and 6.1.1.4'
F F 0.0727 0.0534 'International Tables Vol C Tables 4.2.6.8 and 6.1.1.4'

loop_
_geom_angle_atom_site_label_1
_geom_angle_atom_site_label_2
_geom_angle_atom_site_label_3
_geom_angle
O3 B1 O1 124.17(12)
O3 B1 C3 127.70(12)
O1 B1 C3 108.05(11)
B1 O3 H3A 113.9(12)
B1 O1 C13 111.65(10)
C7 O2 C12 117.48(11)
C1 N1 C5 117.82(11)
C2 C3 C4 119.16(12)
C2 C3 B1 103.84(11)
C4 C3 B1 136.98(12)
N1 C1 F1 115.73(11)
N1 C1 C2 124.28(13)
F1 C1 C2 119.99(12)
C11 C6 C7 118.98(12)
C11 C6 C13 118.86(12)
C7 C6 C13 122.16(12)
C5 C4 C3 117.92(13)
C5 C4 H4 121.0
C3 C4 H4 121.0
C6 C11 C10 121.57(13)
C6 C11 H11 119.2
C10 C11 H11 119.2
O1 C13 C6 111.47(10)
O1 C13 C2 104.04(10)
C6 C13 C2 116.97(10)
O1 C13 H13 108.0
C6 C13 H13 108.0
C2 C13 H13 108.0
O2 C7 C8 124.33(12)
O2 C7 C6 116.01(11)
C8 C7 C6 119.67(13)
C1 C2 C3 117.90(12)
C1 C2 C13 129.65(12)
C3 C2 C13 112.41(11)
C7 C8 C9 119.86(13)
C7 C8 H8 120.1
C9 C8 H8 120.1
C10 C9 C8 121.04(13)
C10 C9 H9 119.5
C8 C9 H9 119.5
N1 C5 C4 122.90(12)
N1 C5 H5 118.6
C4 C5 H5 118.6
C9 C10 C11 118.87(14)
C9 C10 H10 120.6
C11 C10 H10 120.6
O2 C12 H12A 109.5
O2 C12 H12B 109.5
H12A C12 H12B 109.5
O2 C12 H12C 109.5
H12A C12 H12C 109.5
H12B C12 H12C 109.5

loop_
_geom_bond_atom_site_label_1
_geom_bond_atom_site_label_2
_geom_bond_distance
B1 O3 1.3369(18)
B1 O1 1.3790(17)
B1 C3 1.5763(18)
F1 C1 1.3467(16)
O3 H3A 0.92(2)
O1 C13 1.4519(15)
O2 C7 1.3627(17)
O2 C12 1.4359(16)
N1 C1 1.3124(17)
N1 C5 1.3492(19)
C3 C2 1.3858(19)
C3 C4 1.3976(18)
C1 C2 1.3829(17)
C6 C11 1.3849(19)
C6 C7 1.4097(18)
C6 C13 1.5070(17)
C4 C5 1.3851(18)
C4 H4 0.9500
C11 C10 1.390(2)
C11 H11 0.9500
C13 C2 1.5105(17)
C13 H13 1.0000
C7 C8 1.3911(19)
C8 C9 1.391(2)
C8 H8 0.9500
C9 C10 1.381(2)
C9 H9 0.9500
C5 H5 0.9500
C10 H10 0.9500
C12 H12A 0.9800
C12 H12B 0.9800
C12 H12C 0.9800
